data_2226483
loop_
_publ_author_name
'Li, Yu-Feng'
'Jian, Fang-Fang'

_publ_section_title
;
 <i>N</i>'-(4-Cyanobenzylidene)furan-2-carbohydrazide monohydrate
;
_journal_coeditor_code HB5490
_journal_issue 7
_journal_name_full 'Acta Crystallographica Section E'
_journal_page_first o1670
_journal_paper_doi 10.1107/S1600536810022221
_journal_volume 66
_journal_year 2010
_chemical_formula_iupac 'C13 H9 N3 O2, H2 O'
_chemical_formula_moiety 'C13 H9 N3 O2, H2 O'
_chemical_formula_sum 'C13 H11 N3 O3'
_chemical_formula_weight 257.25
_chemical_name_systematic
;
<i>N</i>'-(4-Cyanobenzylidene)furan-2-carbohydrazide monohydrate
;
_space_group_IT_number 14
_symmetry_cell_setting monoclinic
_symmetry_space_group_name_Hall '-P 2yn'
_symmetry_space_group_name_H-M 'P 1 21/n 1'
_atom_sites_solution_hydrogens geom
_atom_sites_solution_primary direct
_atom_sites_solution_secondary difmap
_audit_creation_method SHELXL-97
_cell_angle_alpha 90.00
_cell_angle_beta 103.38(3)
_cell_angle_gamma 90.00
_cell_formula_units_Z 4
_cell_length_a 7.0501(14)
_cell_length_b 14.295(3)
_cell_length_c 12.640(3)
_cell_measurement_reflns_used 1568
_cell_measurement_temperature 293(2)
_cell_measurement_theta_max 25.52
_cell_measurement_theta_min 2.73
_cell_volume 1239.3(5)
_computing_cell_refinement 'SAINT (Bruker, 1997)'
_computing_data_collection 'SMART (Bruker, 1997)'
_computing_data_reduction 'SAINT (Bruker, 1997)'
_computing_molecular_graphics 'SHELXTL (Sheldrick, 2008)'
_computing_publication_material 'SHELXTL (Sheldrick, 2008)'
_computing_structure_refinement 'SHELXL97 (Sheldrick, 2008)'
_computing_structure_solution 'SHELXS97 (Sheldrick, 2008)'
_diffrn_ambient_temperature 293(2)
_diffrn_measured_fraction_theta_full 0.998
_diffrn_measured_fraction_theta_max 0.998
_diffrn_measurement_device_type 'Bruker SMART CCD'
_diffrn_measurement_method '\f and \w scans'
_diffrn_radiation_monochromator graphite
_diffrn_radiation_source 'fine-focus sealed tube'
_diffrn_radiation_type MoK\a
_diffrn_radiation_wavelength 0.71073
_diffrn_reflns_av_R_equivalents 0.0434
_diffrn_reflns_av_sigmaI/netI 0.0451
_diffrn_reflns_limit_h_max 9
_diffrn_reflns_limit_h_min -8
_diffrn_reflns_limit_k_max 18
_diffrn_reflns_limit_k_min -18
_diffrn_reflns_limit_l_max 16
_diffrn_reflns_limit_l_min -16
_diffrn_reflns_number 11389
_diffrn_reflns_theta_full 27.48
_diffrn_reflns_theta_max 27.48
_diffrn_reflns_theta_min 3.29
_exptl_absorpt_coefficient_mu 0.101
_exptl_absorpt_correction_type none
_exptl_crystal_colour colorless
_exptl_crystal_density_diffrn 1.379
_exptl_crystal_density_method 'not measured'
_exptl_crystal_description block
_exptl_crystal_F_000 536
_exptl_crystal_size_max 0.22
_exptl_crystal_size_mid 0.20
_exptl_crystal_size_min 0.18
_refine_diff_density_max 0.240
_refine_diff_density_min -0.156
_refine_ls_extinction_method none
_refine_ls_goodness_of_fit_ref 0.979
_refine_ls_hydrogen_treatment mixed
_refine_ls_matrix_type full
_refine_ls_number_parameters 180
_refine_ls_number_reflns 2834
_refine_ls_number_restraints 0
_refine_ls_restrained_S_all 0.979
_refine_ls_R_factor_all 0.1020
_refine_ls_R_factor_gt 0.0476
_refine_ls_shift/su_max 0.000
_refine_ls_shift/su_mean 0.000
_refine_ls_structure_factor_coef Fsqd
_refine_ls_weighting_details 'calc w=1/[\s^2^(Fo^2^)+(0.0694P)^2^] where P=(Fo^2^+2Fc^2^)/3'
_refine_ls_weighting_scheme calc
_refine_ls_wR_factor_gt 0.1119
_refine_ls_wR_factor_ref 0.1352
_reflns_number_gt 1568
_reflns_number_total 2834
_reflns_threshold_expression I>2\s(I)
_cod_data_source_file hb5490.cif
_cod_data_source_block I
_cod_original_cell_volume 1239.3(4)
_cod_original_sg_symbol_H-M 'P 21/n'
_cod_database_code 2226483
_cod_database_fobs_code 2226483

loop_
_symmetry_equiv_pos_as_xyz
'x, y, z'
'-x+1/2, y+1/2, -z+1/2'
'-x, -y, -z'
'x-1/2, -y-1/2, z-1/2'

loop_
_atom_site_type_symbol
_atom_site_label
_atom_site_fract_x
_atom_site_fract_y
_atom_site_fract_z
_atom_site_U_iso_or_equiv
_atom_site_adp_type
_atom_site_calc_flag
_atom_site_refinement_flags
_atom_site_occupancy
_atom_site_disorder_assembly
_atom_site_disorder_group
N N2 0.2572(2) 0.42473(10) 0.51829(12) 0.0431(4) Uani d . 1 . .
N N1 0.2142(2) 0.34390(9) 0.45997(12) 0.0440(4) Uani d . 1 . .
H H1A 0.1704 0.3458 0.3906 0.053 Uiso calc R 1 . .
O O1 0.10154(18) 0.19128(9) 0.33670(10) 0.0526(4) Uani d . 1 . .
C C6 0.2239(3) 0.50009(12) 0.46228(15) 0.0461(5) Uani d . 1 . .
H H6A 0.1747 0.4964 0.3875 0.055 Uiso calc R 1 . .
C C4 0.1844(3) 0.17816(13) 0.44486(15) 0.0442(5) Uani d . 1 . .
O O3 0.0883(2) 0.37589(11) 0.22607(12) 0.0654(5) Uani d . 1 . .
C C13 0.3865(3) 0.85907(14) 0.65549(17) 0.0548(5) Uani d . 1 . .
O O2 0.3075(2) 0.25365(9) 0.61179(11) 0.0595(4) Uani d . 1 . .
C C12 0.3138(3) 0.60216(13) 0.62661(16) 0.0525(5) Uani d . 1 . .
H H12A 0.3218 0.5497 0.6709 0.063 Uiso calc R 1 . .
C C7 0.2620(3) 0.59186(12) 0.51417(15) 0.0420(4) Uani d . 1 . .
C C5 0.2414(3) 0.26093(12) 0.51272(15) 0.0436(4) Uani d . 1 . .
C C8 0.2453(3) 0.67132(13) 0.44979(16) 0.0518(5) Uani d . 1 . .
H H8A 0.2069 0.6655 0.3746 0.062 Uiso calc R 1 . .
C C11 0.3534(3) 0.68908(13) 0.67294(16) 0.0551(5) Uani d . 1 . .
H H11A 0.3887 0.6952 0.7482 0.066 Uiso calc R 1 . .
C C10 0.3405(3) 0.76786(12) 0.60708(16) 0.0453(5) Uani d . 1 . .
C C2 0.0589(3) 0.10477(13) 0.29261(18) 0.0566(6) Uani d . 1 . .
H H2B 0.0003 0.0931 0.2200 0.068 Uiso calc R 1 . .
N N3 0.4234(3) 0.93164(12) 0.69148(17) 0.0721(6) Uani d . 1 . .
C C1 0.1133(3) 0.03943(15) 0.36854(18) 0.0654(6) Uani d . 1 . .
H H1B 0.1006 -0.0249 0.3588 0.078 Uiso calc R 1 . .
C C9 0.2850(3) 0.75903(13) 0.49571(16) 0.0521(5) Uani d . 1 . .
H H9A 0.2741 0.8118 0.4516 0.062 Uiso calc R 1 . .
C C3 0.1943(3) 0.08674(13) 0.46686(18) 0.0617(6) Uani d . 1 . .
H H3A 0.2449 0.0593 0.5342 0.074 Uiso calc R 1 . .
H H3B 0.025(5) 0.438(3) 0.208(3) 0.156(14) Uiso d . 1 . .
H H3C -0.005(4) 0.337(2) 0.197(3) 0.120(12) Uiso d . 1 . .

loop_
_atom_site_aniso_label
_atom_site_aniso_U_11
_atom_site_aniso_U_22
_atom_site_aniso_U_33
_atom_site_aniso_U_12
_atom_site_aniso_U_13
_atom_site_aniso_U_23
N2 0.0504(9) 0.0360(8) 0.0404(9) 0.0034(7) 0.0056(7) -0.0056(7)
N1 0.0572(9) 0.0360(8) 0.0346(9) 0.0018(7) 0.0023(7) -0.0016(6)
O1 0.0708(9) 0.0435(7) 0.0389(8) -0.0040(7) 0.0030(6) 0.0018(6)
C6 0.0560(11) 0.0405(10) 0.0384(11) 0.0028(9) 0.0037(8) -0.0023(8)
C4 0.0466(10) 0.0473(11) 0.0366(11) 0.0005(9) 0.0052(8) 0.0017(8)
O3 0.0897(11) 0.0468(9) 0.0497(9) -0.0047(9) -0.0044(8) 0.0021(7)
C13 0.0600(12) 0.0438(11) 0.0576(13) 0.0031(10) 0.0073(10) -0.0013(10)
O2 0.0829(10) 0.0532(8) 0.0369(8) 0.0059(7) 0.0026(7) 0.0064(6)
C12 0.0739(14) 0.0408(10) 0.0418(11) 0.0062(10) 0.0114(10) 0.0024(8)
C7 0.0435(10) 0.0381(10) 0.0428(11) 0.0050(8) 0.0072(8) -0.0002(8)
C5 0.0451(10) 0.0468(11) 0.0377(11) 0.0064(9) 0.0074(8) 0.0064(8)
C8 0.0653(12) 0.0467(11) 0.0392(12) 0.0028(9) 0.0038(9) -0.0003(8)
C11 0.0768(14) 0.0483(11) 0.0369(11) 0.0042(10) 0.0064(10) -0.0036(9)
C10 0.0469(10) 0.0383(10) 0.0490(12) 0.0020(8) 0.0077(8) -0.0048(8)
C2 0.0708(14) 0.0460(11) 0.0488(12) -0.0087(10) 0.0052(10) -0.0062(9)
N3 0.0868(14) 0.0448(11) 0.0786(14) -0.0037(10) 0.0064(11) -0.0129(9)
C1 0.0812(15) 0.0401(11) 0.0656(15) -0.0037(11) -0.0021(12) -0.0018(10)
C9 0.0625(12) 0.0396(10) 0.0513(13) 0.0008(9) 0.0075(10) 0.0067(9)
C3 0.0757(14) 0.0430(11) 0.0575(14) 0.0020(10) -0.0030(11) 0.0125(9)

loop_
_atom_type_symbol
_atom_type_description
_atom_type_scat_dispersion_real
_atom_type_scat_dispersion_imag
_atom_type_scat_source
C C 0.0033 0.0016 'International Tables Vol C Tables 4.2.6.8 and 6.1.1.4'
H H 0.0000 0.0000 'International Tables Vol C Tables 4.2.6.8 and 6.1.1.4'
N N 0.0061 0.0033 'International Tables Vol C Tables 4.2.6.8 and 6.1.1.4'
O O 0.0106 0.0060 'International Tables Vol C Tables 4.2.6.8 and 6.1.1.4'

loop_
_geom_angle_atom_site_label_1
_geom_angle_atom_site_label_2
_geom_angle_atom_site_label_3
_geom_angle_site_symmetry_1
_geom_angle_site_symmetry_3
_geom_angle
_geom_angle_publ_flag
C6 N2 N1 . . 115.07(15) ?
C5 N1 N2 . . 119.16(15) ?
C5 N1 H1A . . 120.4 ?
N2 N1 H1A . . 120.4 ?
C2 O1 C4 . . 106.68(15) ?
N2 C6 C7 . . 121.01(17) ?
N2 C6 H6A . . 119.5 ?
C7 C6 H6A . . 119.5 ?
C3 C4 O1 . . 109.38(16) ?
C3 C4 C5 . . 132.55(18) ?
O1 C4 C5 . . 118.07(15) ?
H3B O3 H3C . . 102(3) ?
N3 C13 C10 . . 178.5(2) ?
C11 C12 C7 . . 120.69(17) ?
C11 C12 H12A . . 119.7 ?
C7 C12 H12A . . 119.7 ?
C8 C7 C12 . . 118.66(16) ?
C8 C7 C6 . . 119.31(17) ?
C12 C7 C6 . . 122.03(16) ?
O2 C5 N1 . . 123.42(16) ?
O2 C5 C4 . . 120.96(16) ?
N1 C5 C4 . . 115.60(16) ?
C9 C8 C7 . . 121.00(18) ?
C9 C8 H8A . . 119.5 ?
C7 C8 H8A . . 119.5 ?
C12 C11 C10 . . 119.89(18) ?
C12 C11 H11A . . 120.1 ?
C10 C11 H11A . . 120.1 ?
C9 C10 C11 . . 120.09(17) ?
C9 C10 C13 . . 119.90(17) ?
C11 C10 C13 . . 120.01(18) ?
C1 C2 O1 . . 110.06(19) ?
C1 C2 H2B . . 125.0 ?
O1 C2 H2B . . 125.0 ?
C2 C1 C3 . . 106.77(19) ?
C2 C1 H1B . . 126.6 ?
C3 C1 H1B . . 126.6 ?
C10 C9 C8 . . 119.63(17) ?
C10 C9 H9A . . 120.2 ?
C8 C9 H9A . . 120.2 ?
C4 C3 C1 . . 107.11(19) ?
C4 C3 H3A . . 126.4 ?
C1 C3 H3A . . 126.4 ?

loop_
_geom_bond_atom_site_label_1
_geom_bond_atom_site_label_2
_geom_bond_site_symmetry_2
_geom_bond_distance
_geom_bond_publ_flag
N2 C6 . 1.281(2) ?
N2 N1 . 1.3664(18) ?
N1 C5 . 1.352(2) ?
N1 H1A . 0.8600 ?
O1 C2 . 1.361(2) ?
O1 C4 . 1.370(2) ?
C6 C7 . 1.464(2) ?
C6 H6A . 0.9300 ?
C4 C3 . 1.335(2) ?
C4 C5 . 1.462(2) ?
O3 H3B . 1.00(4) ?
O3 H3C . 0.87(3) ?
C13 N3 . 1.139(2) ?
C13 C10 . 1.445(3) ?
O2 C5 . 1.235(2) ?
C12 C11 . 1.374(3) ?
C12 C7 . 1.391(3) ?
C12 H12A . 0.9300 ?
C7 C8 . 1.386(2) ?
C8 C9 . 1.383(2) ?
C8 H8A . 0.9300 ?
C11 C10 . 1.391(3) ?
C11 H11A . 0.9300 ?
C10 C9 . 1.377(3) ?
C2 C1 . 1.331(3) ?
C2 H2B . 0.9300 ?
C1 C3 . 1.414(3) ?
C1 H1B . 0.9300 ?
C9 H9A . 0.9300 ?
C3 H3A . 0.9300 ?

loop_
_geom_hbond_atom_site_label_D
_geom_hbond_atom_site_label_H
_geom_hbond_atom_site_label_A
_geom_hbond_site_symmetry_A
_geom_hbond_distance_DH
_geom_hbond_distance_HA
_geom_hbond_distance_DA
_geom_hbond_angle_DHA
N1 H1A O1 . 0.86 2.33 2.692(2) 106
N1 H1A O3 . 0.86 2.07 2.920(2) 169
O3 H3B N3 4_575 1.00(4) 1.99(4) 2.980(2) 172(3)
O3 H3C O2 4_565 0.88(3) 1.98(3) 2.848(2) 171(3)

loop_
_cod_related_entry_id
_cod_related_entry_database
_cod_related_entry_code
1 ChemSpider 30656119
